data_2014544
loop_
_publ_author_name
'Herres, Sonja'
'Fl\"orke, Ulrich'
'Henkel, Gerald'

_publ_section_title
;
 The first di-\m-hydroxo-bridged binuclear copper complex containing a
 bis-guanidine ligand
;
_journal_issue 12
_journal_name_full 'Acta Crystallographica Section C'
_journal_page_first m659
_journal_page_last m660
_journal_paper_doi 10.1107/S0108270104023832
_journal_volume 60
_journal_year 2004
_chemical_formula_iupac '[Cu2 (O H)2 (C25 H46 N6)2] (P F6)2'
_chemical_formula_moiety 'C50 H94 Cu2 N12 O2 2+, 2F6 P -'
_chemical_formula_sum 'C50 H94 Cu2 F12 N12 O2 P2'
_chemical_formula_weight 1312.39
_chemical_name_systematic
;
di-\m-hydroxo-bis{[N,N'-bis(di-1-piperidylmethylene)propane-1,3-diamine-
\k^2^N,N']copper(II)} bis(hexafluorophosphate)
;
_space_group_IT_number 14
_symmetry_cell_setting monoclinic
_symmetry_space_group_name_Hall '-P 2yn'
_symmetry_space_group_name_H-M 'P 1 21/n 1'
_atom_sites_solution_hydrogens difmap
_atom_sites_solution_primary direct
_atom_sites_solution_secondary difmap
_audit_creation_method SHELXL-97
_cell_angle_alpha 90.00
_cell_angle_beta 93.156(2)
_cell_angle_gamma 90.00
_cell_formula_units_Z 2
_cell_length_a 12.3581(9)
_cell_length_b 16.7472(13)
_cell_length_c 14.7430(11)
_cell_measurement_reflns_used 8806
_cell_measurement_temperature 120(2)
_cell_measurement_theta_max 28.12
_cell_measurement_theta_min 2.42
_cell_volume 3046.6(4)
_computing_cell_refinement 'SAINT (Bruker, 2002)'
_computing_data_collection 'SMART (Bruker, 2002)'
_computing_data_reduction SAINT
_computing_molecular_graphics SHELXTL
_computing_publication_material SHELXTL
_computing_structure_refinement SHELXTL
_computing_structure_solution 'SHELXTL (Bruker, 2002)'
_diffrn_ambient_temperature 120(2)
_diffrn_measured_fraction_theta_full 1.000
_diffrn_measured_fraction_theta_max 1.000
_diffrn_measurement_device_type 'Bruker SMART CCD area-detector'
_diffrn_measurement_method '\f and \w scans'
_diffrn_radiation_monochromator graphite
_diffrn_radiation_source 'sealed tube'
_diffrn_radiation_type MoK\a
_diffrn_radiation_wavelength 0.71073
_diffrn_reflns_av_R_equivalents 0.0501
_diffrn_reflns_av_sigmaI/netI 0.0444
_diffrn_reflns_limit_h_max 16
_diffrn_reflns_limit_h_min -14
_diffrn_reflns_limit_k_max 22
_diffrn_reflns_limit_k_min -22
_diffrn_reflns_limit_l_max 17
_diffrn_reflns_limit_l_min -19
_diffrn_reflns_number 35133
_diffrn_reflns_theta_full 27.88
_diffrn_reflns_theta_max 27.88
_diffrn_reflns_theta_min 1.84
_diffrn_standards_decay_% <1
_diffrn_standards_interval_time 540
_diffrn_standards_number 8814
_exptl_absorpt_coefficient_mu 0.836
_exptl_absorpt_correction_T_max 0.810
_exptl_absorpt_correction_T_min 0.715
_exptl_absorpt_correction_type multi-scan
_exptl_absorpt_process_details '(SADABS; Bruker, 2002)'
_exptl_crystal_colour blue
_exptl_crystal_density_diffrn 1.431
_exptl_crystal_density_meas ?
_exptl_crystal_density_method 'not measured'
_exptl_crystal_description block
_exptl_crystal_F_000 1380
_exptl_crystal_size_max 0.40
_exptl_crystal_size_mid 0.35
_exptl_crystal_size_min 0.25
_refine_diff_density_max 0.966
_refine_diff_density_min -0.848
_refine_ls_extinction_method none
_refine_ls_goodness_of_fit_ref 1.034
_refine_ls_hydrogen_treatment mixed
_refine_ls_matrix_type full
_refine_ls_number_parameters 382
_refine_ls_number_reflns 7264
_refine_ls_number_restraints 44
_refine_ls_restrained_S_all 1.052
_refine_ls_R_factor_all 0.0925
_refine_ls_R_factor_gt 0.0553
_refine_ls_shift/su_max 0.005
_refine_ls_shift/su_mean 0.000
_refine_ls_structure_factor_coef Fsqd
_refine_ls_weighting_details 'calc w=1/[\s^2^(Fo^2^)+(0.0709P)^2^+4.1986P] where P=(Fo^2^+2Fc^2^)/3'
_refine_ls_weighting_scheme calc
_refine_ls_wR_factor_gt 0.1375
_refine_ls_wR_factor_ref 0.1614
_reflns_number_gt 4803
_reflns_number_total 7264
_reflns_threshold_expression I>2\s(I)
_cod_data_source_file sk1771.cif
_cod_data_source_block I
_cod_depositor_comments
;
The following automatic conversions were performed:
'_symmetry_cell_setting' value 'Monoclinic' changed to 'monoclinic'
according to '/home/saulius/struct/CIF-dictionaries/cif_core.dic'
dictionary named 'cif_core.dic' version 2.4.1 from 2010-06-29.

Automatic conversion script
Id: cif_fix_enum 1527 2010-12-29 10:47:43Z saulius 

The following automatic conversions were performed:

'_symmetry_cell_setting' value 'Monoclinic' changed to 'monoclinic'
according to /home/saulius/struct/CIF-dictionaries/cif_core.dic
dictionary named 'cif_core.dic' version 2.4.1 from 2010-06-29.

Automatic conversion script
Id: cif_fix_values 1715 2011-07-08 13:25:40Z adriana 

The following automatic conversions were performed:

'_exptl_crystal_density_meas' value 'not measured' was changed to '?'
- the value is perceived as not measured.

Automatic conversion script
Id: cif_fix_values 3008 2015-01-20 13:52:24Z robertas 
;
_cod_original_sg_symbol_H-M 'P 21/n'
_cod_database_code 2014544
_cod_database_fobs_code 2014544

loop_
_symmetry_equiv_pos_as_xyz
'x, y, z'
'-x+1/2, y+1/2, -z+1/2'
'-x, -y, -z'
'x-1/2, -y-1/2, z-1/2'

loop_
_atom_site_label
_atom_site_fract_x
_atom_site_fract_y
_atom_site_fract_z
_atom_site_U_iso_or_equiv
_atom_site_adp_type
_atom_site_calc_flag
_atom_site_refinement_flags
_atom_site_occupancy
_atom_site_disorder_assembly
_atom_site_disorder_group
_atom_site_type_symbol
Cu1 0.53416(3) 0.54633(2) 0.41625(2) 0.03176(14) Uani d . 1 . . Cu
P1 0.83493(16) 0.38477(9) 0.70159(11) 0.0877(6) Uani d D 1 . . P
O1 0.4677(2) 0.44706(15) 0.45377(15) 0.0361(6) Uani d D 1 . . O
N1 0.7136(2) 0.67510(17) 0.51160(17) 0.0319(6) Uani d . 1 . . N
N2 0.6176(2) 0.78515(17) 0.45698(18) 0.0333(6) Uani d . 1 . . N
N3 0.5816(2) 0.65741(17) 0.39426(17) 0.0313(6) Uani d . 1 . . N
N4 0.5330(2) 0.51195(17) 0.28853(17) 0.0335(6) Uani d . 1 . . N
N5 0.4762(2) 0.40347(16) 0.19772(17) 0.0304(6) Uani d . 1 . . N
N6 0.6168(3) 0.38962(18) 0.3085(2) 0.0412(7) Uani d . 1 . . N
F16 0.7644(3) 0.3787(3) 0.7871(2) 0.1211(16) Uani d D 1 . . F
F15 0.9257(3) 0.3359(3) 0.7555(4) 0.1394(18) Uani d D 1 . . F
F14 0.7404(4) 0.4324(3) 0.6507(2) 0.140(2) Uani d D 1 . . F
F13 0.7797(5) 0.3030(3) 0.6684(4) 0.1536(19) Uani d D 1 . . F
F12 0.8819(6) 0.4640(3) 0.7403(4) 0.190(3) Uani d D 1 . . F
F11 0.8954(4) 0.3845(4) 0.6141(4) 0.184(3) Uani d D 1 . . F
C1 0.7765(3) 0.6045(2) 0.4905(2) 0.0403(8) Uani d . 1 . . C
H1A 0.7713 0.5948 0.4242 0.048 Uiso calc R 1 . . H
H1B 0.7470 0.5572 0.5210 0.048 Uiso calc R 1 . . H
C2 0.8946(3) 0.6169(3) 0.5226(3) 0.0509(10) Uani d . 1 . . C
H2A 0.9359 0.5673 0.5126 0.061 Uiso calc R 1 . . H
H2B 0.9262 0.6600 0.4865 0.061 Uiso calc R 1 . . H
C3 0.9043(4) 0.6387(3) 0.6227(3) 0.0587(12) Uani d . 1 . . C
H3A 0.8809 0.5928 0.6591 0.070 Uiso calc R 1 . . H
H3B 0.9812 0.6501 0.6407 0.070 Uiso calc R 1 . . H
C4 0.8366(3) 0.7103(3) 0.6427(3) 0.0468(10) Uani d . 1 . . C
H4A 0.8665 0.7581 0.6136 0.056 Uiso calc R 1 . . H
H4B 0.8389 0.7197 0.7091 0.056 Uiso calc R 1 . . H
C5 0.7208(3) 0.6978(2) 0.6078(2) 0.0391(8) Uani d . 1 . . C
H5A 0.6876 0.6554 0.6439 0.047 Uiso calc R 1 . . H
H5B 0.6793 0.7476 0.6158 0.047 Uiso calc R 1 . . H
C6 0.7055(3) 0.8417(2) 0.4797(2) 0.0384(8) Uani d . 1 . . C
H6A 0.7761 0.8140 0.4784 0.046 Uiso calc R 1 . . H
H6B 0.6980 0.8627 0.5419 0.046 Uiso calc R 1 . . H
C7 0.7017(3) 0.9107(2) 0.4119(3) 0.0436(9) Uani d . 1 . . C
H7A 0.7592 0.9498 0.4295 0.052 Uiso calc R 1 . . H
H7B 0.7155 0.8902 0.3507 0.052 Uiso calc R 1 . . H
C8 0.5916(4) 0.9518(3) 0.4096(3) 0.0571(11) Uani d . 1 . . C
H8A 0.5811 0.9772 0.4691 0.069 Uiso calc R 1 . . H
H8B 0.5891 0.9943 0.3627 0.069 Uiso calc R 1 . . H
C9 0.5009(3) 0.8921(3) 0.3883(3) 0.0535(11) Uani d . 1 . . C
H9A 0.5048 0.8730 0.3250 0.064 Uiso calc R 1 . . H
H9B 0.4300 0.9187 0.3937 0.064 Uiso calc R 1 . . H
C10 0.5096(3) 0.8210(3) 0.4532(3) 0.0467(10) Uani d . 1 . . C
H10A 0.4925 0.8388 0.5148 0.056 Uiso calc R 1 . . H
H10B 0.4555 0.7802 0.4331 0.056 Uiso calc R 1 . . H
C11 0.6339(3) 0.7047(2) 0.4536(2) 0.0297(7) Uani d . 1 . . C
C12 0.5350(3) 0.6946(2) 0.3103(2) 0.0358(8) Uani d . 1 . . C
H12A 0.5648 0.7492 0.3046 0.043 Uiso calc R 1 . . H
H12B 0.4555 0.6991 0.3137 0.043 Uiso calc R 1 . . H
C13 0.5606(3) 0.6461(2) 0.2275(2) 0.0363(8) Uani d . 1 . . C
H13A 0.6389 0.6333 0.2309 0.044 Uiso calc R 1 . . H
H13B 0.5453 0.6791 0.1725 0.044 Uiso calc R 1 . . H
C14 0.4969(3) 0.5691(2) 0.2176(2) 0.0351(8) Uani d . 1 . . C
H14A 0.4188 0.5803 0.2222 0.042 Uiso calc R 1 . . H
H14B 0.5071 0.5456 0.1570 0.042 Uiso calc R 1 . . H
C15 0.5396(3) 0.4368(2) 0.2663(2) 0.0340(8) Uani d . 1 A . C
C16 0.3604(3) 0.4228(2) 0.1861(2) 0.0342(7) Uani d . 1 . . C
H16A 0.3434 0.4667 0.2279 0.041 Uiso calc R 1 . . H
H16B 0.3172 0.3756 0.2022 0.041 Uiso calc R 1 . . H
C17 0.3289(3) 0.4475(2) 0.0896(2) 0.0350(7) Uani d . 1 . . C
H17A 0.3652 0.4983 0.0754 0.042 Uiso calc R 1 . . H
H17B 0.2496 0.4560 0.0827 0.042 Uiso calc R 1 . . H
C18 0.3622(3) 0.3829(2) 0.0245(2) 0.0383(8) Uani d . 1 . . C
H18A 0.3469 0.4011 -0.0388 0.046 Uiso calc R 1 . . H
H18B 0.3189 0.3341 0.0339 0.046 Uiso calc R 1 . . H
C19 0.4823(3) 0.3635(2) 0.0392(2) 0.0388(8) Uani d . 1 . . C
H19A 0.5009 0.3190 -0.0013 0.047 Uiso calc R 1 . . H
H19B 0.5257 0.4106 0.0231 0.047 Uiso calc R 1 . . H
C20 0.5107(3) 0.3402(2) 0.1374(2) 0.0355(8) Uani d . 1 . . C
H20A 0.4740 0.2896 0.1517 0.043 Uiso calc R 1 . . H
H20B 0.5899 0.3320 0.1464 0.043 Uiso calc R 1 . . H
C23 0.7741(4) 0.2946(3) 0.4075(4) 0.0720(15) Uani d D 1 . . C
H23C 0.8035 0.2840 0.3476 0.086 Uiso calc PR 0.181(6) A 2 H
H23D 0.8178 0.2656 0.4552 0.086 Uiso calc PR 0.181(6) A 2 H
H23A 0.7505 0.2981 0.4705 0.086 Uiso d PR 0.819(6) A 1 H
H23B 0.8399 0.2609 0.4079 0.086 Uiso d PR 0.819(6) A 1 H
C211 0.6996(4) 0.4282(3) 0.3667(3) 0.0369(11) Uani d PD 0.819(6) A 1 C
H21A 0.6733 0.4355 0.4283 0.044 Uiso calc PR 0.819(6) A 1 H
H21B 0.7167 0.4814 0.3419 0.044 Uiso calc PR 0.819(6) A 1 H
C212 0.7481(15) 0.4170(10) 0.3300(10) 0.022(4) Uiso d PD 0.181(6) A 2 C
H21C 0.7967 0.3890 0.2893 0.027 Uiso calc PR 0.181(6) A 2 H
H21D 0.7576 0.4753 0.3235 0.027 Uiso calc PR 0.181(6) A 2 H
C221 0.7999(4) 0.3765(3) 0.3712(3) 0.0455(13) Uani d PD 0.819(6) A 1 C
H22A 0.8569 0.4019 0.4112 0.055 Uiso calc PR 0.819(6) A 1 H
H22B 0.8278 0.3714 0.3098 0.055 Uiso calc PR 0.819(6) A 1 H
C222 0.7685(17) 0.3903(8) 0.4290(11) 0.036(5) Uiso d PD 0.181(6) A 2 C
H22C 0.7079 0.4043 0.4672 0.044 Uiso calc PR 0.181(6) A 2 H
H22D 0.8375 0.4112 0.4568 0.044 Uiso calc PR 0.181(6) A 2 H
C241 0.6831(4) 0.2559(3) 0.3429(3) 0.0476(13) Uani d PD 0.819(6) A 1 C
H24A 0.7091 0.2500 0.2810 0.057 Uiso calc PR 0.819(6) A 1 H
H24B 0.6643 0.2023 0.3656 0.057 Uiso calc PR 0.819(6) A 1 H
C242 0.6549(10) 0.2730(11) 0.4084(10) 0.031(4) Uiso d PD 0.181(6) A 2 C
H24C 0.6141 0.3068 0.4497 0.037 Uiso calc PR 0.181(6) A 2 H
H24D 0.6421 0.2157 0.4202 0.037 Uiso calc PR 0.181(6) A 2 H
C251 0.5841(4) 0.3098(3) 0.3407(3) 0.0374(11) Uani d PD 0.819(6) A 1 C
H25A 0.5261 0.2874 0.2992 0.045 Uiso calc PR 0.819(6) A 1 H
H25B 0.5562 0.3140 0.4022 0.045 Uiso calc PR 0.819(6) A 1 H
C252 0.6367(17) 0.2961(11) 0.3078(10) 0.026(4) Uiso d PD 0.181(6) A 2 C
H25C 0.5729 0.2679 0.2797 0.031 Uiso calc PR 0.181(6) A 2 H
H25D 0.7010 0.2828 0.2736 0.031 Uiso calc PR 0.181(6) A 2 H
H1 0.525(3) 0.421(3) 0.454(5) 0.11(3) Uiso d D 1 . . H

loop_
_atom_site_aniso_label
_atom_site_aniso_U_11
_atom_site_aniso_U_22
_atom_site_aniso_U_33
_atom_site_aniso_U_12
_atom_site_aniso_U_13
_atom_site_aniso_U_23
Cu1 0.0395(3) 0.0379(2) 0.01733(18) -0.01106(19) -0.00355(15) 0.00224(16)
O1 0.0446(15) 0.0437(14) 0.0198(10) -0.0146(13) 0.0008(10) 0.0020(10)
N1 0.0345(16) 0.0394(15) 0.0216(12) -0.0059(12) -0.0016(11) -0.0027(11)
N2 0.0300(15) 0.0385(16) 0.0313(14) -0.0024(12) 0.0003(12) -0.0098(12)
N3 0.0378(16) 0.0357(15) 0.0199(12) -0.0081(12) -0.0025(11) 0.0009(11)
N4 0.0476(18) 0.0354(15) 0.0166(12) -0.0074(13) -0.0049(11) 0.0049(11)
N5 0.0367(16) 0.0324(14) 0.0215(12) -0.0053(12) -0.0023(11) -0.0011(10)
N6 0.053(2) 0.0355(16) 0.0334(15) -0.0051(14) -0.0150(14) 0.0075(12)
C1 0.050(2) 0.0362(19) 0.0338(18) 0.0004(16) -0.0030(16) -0.0005(15)
C2 0.042(2) 0.051(2) 0.059(3) 0.0060(19) -0.0070(19) -0.006(2)
C3 0.053(3) 0.064(3) 0.057(3) -0.002(2) -0.023(2) 0.001(2)
C4 0.049(2) 0.056(2) 0.0338(19) -0.0162(19) -0.0091(17) 0.0010(17)
C5 0.046(2) 0.049(2) 0.0222(15) -0.0142(17) -0.0007(14) -0.0020(14)
C6 0.041(2) 0.0376(19) 0.0354(18) -0.0058(16) -0.0032(15) -0.0070(15)
C7 0.050(2) 0.0352(19) 0.045(2) -0.0018(17) -0.0077(17) -0.0062(16)
C8 0.065(3) 0.040(2) 0.066(3) 0.015(2) -0.004(2) -0.012(2)
C9 0.043(2) 0.053(2) 0.063(3) 0.0190(19) -0.003(2) -0.010(2)
C10 0.035(2) 0.062(3) 0.043(2) 0.0040(18) 0.0073(17) -0.0157(19)
C11 0.0298(18) 0.0398(18) 0.0198(14) -0.0074(14) 0.0060(12) -0.0028(12)
C12 0.048(2) 0.0344(18) 0.0235(15) -0.0068(16) -0.0062(14) 0.0009(13)
C13 0.054(2) 0.0329(17) 0.0210(14) -0.0058(16) -0.0038(14) 0.0034(13)
C14 0.051(2) 0.0336(17) 0.0200(14) -0.0061(15) -0.0067(14) 0.0037(12)
C15 0.044(2) 0.0370(19) 0.0203(14) -0.0081(15) -0.0043(13) 0.0056(12)
C16 0.038(2) 0.0384(18) 0.0265(15) -0.0088(15) 0.0052(14) -0.0030(14)
C17 0.0305(18) 0.0418(19) 0.0321(16) -0.0045(15) -0.0025(14) 0.0001(14)
C18 0.045(2) 0.045(2) 0.0244(15) -0.0047(16) -0.0057(14) -0.0031(14)
C19 0.045(2) 0.047(2) 0.0243(16) 0.0047(17) 0.0008(14) -0.0052(14)
C20 0.044(2) 0.0342(18) 0.0283(16) -0.0002(15) -0.0021(14) -0.0013(13)
C211 0.038(3) 0.043(2) 0.029(2) 0.0041(19) -0.0061(19) 0.0005(18)
C221 0.038(3) 0.064(3) 0.034(2) 0.013(2) -0.0055(19) 0.000(2)
C23 0.057(3) 0.066(3) 0.092(4) 0.022(2) -0.010(3) 0.027(3)
C241 0.060(3) 0.041(3) 0.042(3) 0.018(2) 0.007(2) 0.008(2)
C251 0.047(3) 0.036(2) 0.029(2) 0.006(2) 0.003(2) 0.0063(17)
P1 0.1251(14) 0.0593(8) 0.0842(10) 0.0352(9) 0.0554(10) 0.0207(7)
F16 0.131(3) 0.162(4) 0.074(2) 0.077(3) 0.036(2) 0.045(2)
F15 0.113(3) 0.126(3) 0.185(5) 0.064(3) 0.054(3) 0.046(3)
F14 0.220(5) 0.134(3) 0.069(2) 0.093(4) 0.029(3) 0.035(2)
F13 0.194(5) 0.099(3) 0.172(5) 0.001(3) 0.047(4) -0.002(3)
F12 0.291(8) 0.082(3) 0.188(6) -0.030(4) -0.065(5) 0.022(3)
F11 0.162(5) 0.271(7) 0.129(4) 0.020(5) 0.095(4) 0.031(4)

loop_
_atom_type_symbol
_atom_type_description
_atom_type_scat_dispersion_real
_atom_type_scat_dispersion_imag
_atom_type_scat_source
C C 0.0033 0.0016 'International Tables Vol C Tables 4.2.6.8 and 6.1.1.4'
H H 0.0000 0.0000 'International Tables Vol C Tables 4.2.6.8 and 6.1.1.4'
N N 0.0061 0.0033 'International Tables Vol C Tables 4.2.6.8 and 6.1.1.4'
O O 0.0106 0.0060 'International Tables Vol C Tables 4.2.6.8 and 6.1.1.4'
Cu Cu 0.3201 1.2651 'International Tables Vol C Tables 4.2.6.8 and 6.1.1.4'
P P 0.1023 0.0942 'International Tables Vol C Tables 4.2.6.8 and 6.1.1.4'
F F 0.0171 0.0103 'International Tables Vol C Tables 4.2.6.8 and 6.1.1.4'

loop_
_geom_angle_atom_site_label_1
_geom_angle_atom_site_label_2
_geom_angle_atom_site_label_3
_geom_angle_site_symmetry_1
_geom_angle
_geom_angle_publ_flag
O1 Cu1 O1 3_666 74.78(11) y
O1 Cu1 N4 3_666 166.25(11) y
O1 Cu1 N4 . 92.34(11) y
O1 Cu1 N3 3_666 97.40(10) y
O1 Cu1 N3 . 168.62(12) y
N4 Cu1 N3 . 96.02(11) y
Cu1 O1 Cu1 3_666 105.22(11) y
Cu1 O1 H1 3_666 95(5) ?
Cu1 O1 H1 . 94(5) ?
C11 N1 C1 . 122.5(3) ?
C11 N1 C5 . 121.1(3) ?
C1 N1 C5 . 114.3(3) ?
C11 N2 C10 . 122.7(3) ?
C11 N2 C6 . 122.5(3) ?
C10 N2 C6 . 114.0(3) ?
C11 N3 C12 . 117.1(3) ?
C11 N3 Cu1 . 126.3(2) ?
C12 N3 Cu1 . 115.4(2) ?
C15 N4 C14 . 118.1(3) ?
C15 N4 Cu1 . 121.7(2) ?
C14 N4 Cu1 . 118.5(2) ?
C15 N5 C20 . 124.9(3) ?
C15 N5 C16 . 120.9(3) ?
C20 N5 C16 . 113.8(3) ?
C15 N6 C211 . 117.8(3) ?
C15 N6 C251 . 118.2(3) ?
C211 N6 C251 . 114.1(3) ?
C15 N6 C252 . 132.4(7) ?
C211 N6 C252 . 109.9(7) ?
C15 N6 C212 . 124.5(6) ?
C251 N6 C212 . 117.3(6) ?
C252 N6 C212 . 97.0(10) ?
N1 C1 C2 . 109.7(3) ?
N1 C1 H1A . 109.7 ?
C2 C1 H1A . 109.7 ?
N1 C1 H1B . 109.7 ?
C2 C1 H1B . 109.7 ?
H1A C1 H1B . 108.2 ?
C3 C2 C1 . 111.0(4) ?
C3 C2 H2A . 109.4 ?
C1 C2 H2A . 109.4 ?
C3 C2 H2B . 109.4 ?
C1 C2 H2B . 109.4 ?
H2A C2 H2B . 108.0 ?
C4 C3 C2 . 111.6(3) ?
C4 C3 H3A . 109.3 ?
C2 C3 H3A . 109.3 ?
C4 C3 H3B . 109.3 ?
C2 C3 H3B . 109.3 ?
H3A C3 H3B . 108.0 ?
C3 C4 C5 . 110.5(3) ?
C3 C4 H4A . 109.5 ?
C5 C4 H4A . 109.5 ?
C3 C4 H4B . 109.5 ?
C5 C4 H4B . 109.5 ?
H4A C4 H4B . 108.1 ?
N1 C5 C4 . 111.8(3) ?
N1 C5 H5A . 109.2 ?
C4 C5 H5A . 109.2 ?
N1 C5 H5B . 109.2 ?
C4 C5 H5B . 109.2 ?
H5A C5 H5B . 107.9 ?
N2 C6 C7 . 110.1(3) ?
N2 C6 H6A . 109.6 ?
C7 C6 H6A . 109.6 ?
N2 C6 H6B . 109.6 ?
C7 C6 H6B . 109.6 ?
H6A C6 H6B . 108.2 ?
C8 C7 C6 . 110.6(4) ?
C8 C7 H7A . 109.5 ?
C6 C7 H7A . 109.5 ?
C8 C7 H7B . 109.5 ?
C6 C7 H7B . 109.5 ?
H7A C7 H7B . 108.1 ?
C9 C8 C7 . 110.7(3) ?
C9 C8 H8A . 109.5 ?
C7 C8 H8A . 109.5 ?
C9 C8 H8B . 109.5 ?
C7 C8 H8B . 109.5 ?
H8A C8 H8B . 108.1 ?
C8 C9 C10 . 111.0(4) ?
C8 C9 H9A . 109.4 ?
C10 C9 H9A . 109.4 ?
C8 C9 H9B . 109.4 ?
C10 C9 H9B . 109.4 ?
H9A C9 H9B . 108.0 ?
N2 C10 C9 . 112.1(3) ?
N2 C10 H10A . 109.2 ?
C9 C10 H10A . 109.2 ?
N2 C10 H10B . 109.2 ?
C9 C10 H10B . 109.2 ?
H10A C10 H10B . 107.9 ?
N3 C11 N1 . 120.6(3) ?
N3 C11 N2 . 123.3(3) ?
N1 C11 N2 . 116.1(3) ?
N3 C12 C13 . 111.2(3) ?
N3 C12 H12A . 109.4 ?
C13 C12 H12A . 109.4 ?
N3 C12 H12B . 109.4 ?
C13 C12 H12B . 109.4 ?
H12A C12 H12B . 108.0 ?
C12 C13 C14 . 113.9(3) ?
C12 C13 H13A . 108.8 ?
C14 C13 H13A . 108.8 ?
C12 C13 H13B . 108.8 ?
C14 C13 H13B . 108.8 ?
H13A C13 H13B . 107.7 ?
N4 C14 C13 . 110.5(3) ?
N4 C14 H14A . 109.5 ?
C13 C14 H14A . 109.5 ?
N4 C14 H14B . 109.5 ?
C13 C14 H14B . 109.5 ?
H14A C14 H14B . 108.1 ?
N4 C15 N6 . 119.8(3) ?
N4 C15 N5 . 122.7(3) ?
N6 C15 N5 . 117.4(3) ?
N5 C16 C17 . 111.7(3) ?
N5 C16 H16A . 109.3 ?
C17 C16 H16A . 109.3 ?
N5 C16 H16B . 109.3 ?
C17 C16 H16B . 109.3 ?
H16A C16 H16B . 107.9 ?
C16 C17 C18 . 109.6(3) ?
C16 C17 H17A . 109.8 ?
C18 C17 H17A . 109.8 ?
C16 C17 H17B . 109.8 ?
C18 C17 H17B . 109.8 ?
H17A C17 H17B . 108.2 ?
C17 C18 C19 . 110.9(3) ?
C17 C18 H18A . 109.5 ?
C19 C18 H18A . 109.5 ?
C17 C18 H18B . 109.5 ?
C19 C18 H18B . 109.5 ?
H18A C18 H18B . 108.0 ?
C20 C19 C18 . 111.2(3) ?
C20 C19 H19A . 109.4 ?
C18 C19 H19A . 109.4 ?
C20 C19 H19B . 109.4 ?
C18 C19 H19B . 109.4 ?
H19A C19 H19B . 108.0 ?
N5 C20 C19 . 109.5(3) ?
N5 C20 H20A . 109.8 ?
C19 C20 H20A . 109.8 ?
N5 C20 H20B . 109.8 ?
C19 C20 H20B . 109.8 ?
H20A C20 H20B . 108.2 ?
N6 C211 C221 . 108.8(4) ?
N6 C211 H21A . 109.9 ?
C221 C211 H21A . 109.9 ?
N6 C211 H21B . 109.9 ?
C221 C211 H21B . 109.9 ?
H21A C211 H21B . 108.3 ?
C211 C221 C23 . 110.3(4) ?
C211 C221 H22A . 109.6 ?
C23 C221 H22A . 109.6 ?
C211 C221 H22B . 109.6 ?
C23 C221 H22B . 109.6 ?
H22A C221 H22B . 108.1 ?
C221 C23 C242 . 116.3(7) ?
C221 C23 C241 . 108.5(4) ?
C242 C23 C222 . 100.4(11) ?
C241 C23 C222 . 119.0(7) ?
C221 C23 H23C . 75.6 ?
C242 C23 H23C . 111.7 ?
C241 C23 H23C . 70.8 ?
C222 C23 H23C . 111.7 ?
C221 C23 H23D . 125.3 ?
C242 C23 H23D . 111.7 ?
C241 C23 H23D . 124.9 ?
C222 C23 H23D . 111.7 ?
H23C C23 H23D . 109.5 ?
C221 C23 H23A . 110.9 ?
C242 C23 H23A . 70.8 ?
C241 C23 H23A . 110.8 ?
C222 C23 H23A . 75.1 ?
H23C C23 H23A . 171.6 ?
H23D C23 H23A . 62.6 ?
C221 C23 H23B . 109.2 ?
C242 C23 H23B . 131.5 ?
C241 C23 H23B . 109.2 ?
C222 C23 H23B . 126.9 ?
H23C C23 H23B . 63.9 ?
H23D C23 H23B . 45.6 ?
H23A C23 H23B . 108.3 ?
C251 C241 C23 . 108.5(4) ?
C251 C241 H24A . 110.0 ?
C23 C241 H24A . 110.0 ?
C251 C241 H24B . 110.0 ?
C23 C241 H24B . 110.0 ?
H24A C241 H24B . 108.4 ?
N6 C251 C241 . 108.0(4) ?
N6 C251 H25A . 110.1 ?
C241 C251 H25A . 110.1 ?
N6 C251 H25B . 110.1 ?
C241 C251 H25B . 110.1 ?
H25A C251 H25B . 108.4 ?
C222 C212 N6 . 101.8(12) ?
C222 C212 H21C . 111.4 ?
N6 C212 H21C . 111.4 ?
C222 C212 H21D . 111.4 ?
N6 C212 H21D . 111.4 ?
H21C C212 H21D . 109.3 ?
C212 C222 C23 . 96.2(10) ?
C212 C222 H22C . 112.5 ?
C23 C222 H22C . 112.5 ?
C212 C222 H22D . 112.5 ?
C23 C222 H22D . 112.5 ?
H22C C222 H22D . 110.0 ?
C23 C242 C252 . 91.4(11) ?
C252 C242 H23A . 125.6 ?
C23 C242 H24C . 113.4 ?
C252 C242 H24C . 113.4 ?
H23A C242 H24C . 82.9 ?
C23 C242 H24D . 113.4 ?
C252 C242 H24D . 113.4 ?
H23A C242 H24D . 106.8 ?
H24C C242 H24D . 110.7 ?
C242 C252 N6 . 104.8(12) ?
C242 C252 H25C . 110.8 ?
N6 C252 H25C . 110.8 ?
C242 C252 H25D . 110.8 ?
N6 C252 H25D . 110.8 ?
H25C C252 H25D . 108.9 ?
F11 P1 F12 . 97.1(4) ?
F11 P1 F15 . 93.3(3) ?
F12 P1 F15 . 91.0(3) ?
F11 P1 F14 . 89.0(3) ?
F12 P1 F14 . 89.7(3) ?
F15 P1 F14 . 177.5(3) ?
F11 P1 F16 . 174.1(4) ?
F12 P1 F16 . 88.5(4) ?
F15 P1 F16 . 88.4(2) ?
F14 P1 F16 . 89.2(2) ?
F11 P1 F13 . 87.6(3) ?
F12 P1 F13 . 175.2(4) ?
F15 P1 F13 . 89.4(3) ?
F14 P1 F13 . 89.7(3) ?
F16 P1 F13 . 86.8(3) ?

loop_
_geom_bond_atom_site_label_1
_geom_bond_atom_site_label_2
_geom_bond_site_symmetry_2
_geom_bond_distance
_geom_bond_publ_flag
Cu1 O1 3_666 1.921(2) y
Cu1 O1 . 1.948(2) y
Cu1 N4 . 1.968(3) y
Cu1 N3 . 1.982(3) y
O1 Cu1 3_666 1.921(2) ?
O1 H1 . 0.83(4) ?
N1 C11 . 1.362(4) y
N1 C1 . 1.458(5) ?
N1 C5 . 1.466(4) ?
N2 C11 . 1.364(4) y
N2 C10 . 1.462(5) ?
N2 C6 . 1.465(4) ?
N3 C11 . 1.322(4) y
N3 C12 . 1.474(4) ?
N4 C15 . 1.304(4) y
N4 C14 . 1.468(4) ?
N5 C15 . 1.364(4) y
N5 C20 . 1.462(4) ?
N5 C16 . 1.468(5) ?
N6 C15 . 1.363(4) y
N6 C211 . 1.450(5) ?
N6 C251 . 1.483(5) ?
N6 C252 . 1.586(18) ?
N6 C212 . 1.699(18) ?
C1 C2 . 1.523(5) ?
C1 H1A . 0.9900 ?
C1 H1B . 0.9900 ?
C2 C3 . 1.519(6) ?
C2 H2A . 0.9900 ?
C2 H2B . 0.9900 ?
C3 C4 . 1.502(6) ?
C3 H3A . 0.9900 ?
C3 H3B . 0.9900 ?
C4 C5 . 1.508(5) ?
C4 H4A . 0.9900 ?
C4 H4B . 0.9900 ?
C5 H5A . 0.9900 ?
C5 H5B . 0.9900 ?
C6 C7 . 1.527(5) ?
C6 H6A . 0.9900 ?
C6 H6B . 0.9900 ?
C7 C8 . 1.525(6) ?
C7 H7A . 0.9900 ?
C7 H7B . 0.9900 ?
C8 C9 . 1.521(6) ?
C8 H8A . 0.9900 ?
C8 H8B . 0.9900 ?
C9 C10 . 1.528(6) ?
C9 H9A . 0.9900 ?
C9 H9B . 0.9900 ?
C10 H10A . 0.9900 ?
C10 H10B . 0.9900 ?
C12 C13 . 1.514(5) ?
C12 H12A . 0.9900 ?
C12 H12B . 0.9900 ?
C13 C14 . 1.514(5) ?
C13 H13A . 0.9900 ?
C13 H13B . 0.9900 ?
C14 H14A . 0.9900 ?
C14 H14B . 0.9900 ?
C16 C17 . 1.512(5) ?
C16 H16A . 0.9900 ?
C16 H16B . 0.9900 ?
C17 C18 . 1.518(5) ?
C17 H17A . 0.9900 ?
C17 H17B . 0.9900 ?
C18 C19 . 1.524(5) ?
C18 H18A . 0.9900 ?
C18 H18B . 0.9900 ?
C19 C20 . 1.522(5) ?
C19 H19A . 0.9900 ?
C19 H19B . 0.9900 ?
C20 H20A . 0.9900 ?
C20 H20B . 0.9900 ?
C211 C221 . 1.510(6) ?
C211 H21A . 0.9900 ?
C211 H21B . 0.9900 ?
C221 C23 . 1.513(6) ?
C221 H22A . 0.9900 ?
C221 H22B . 0.9900 ?
C23 C242 . 1.517(12) ?
C23 C241 . 1.572(7) ?
C23 C222 . 1.636(13) ?
C23 H23C . 0.9900 ?
C23 H23D . 0.9900 ?
C23 H23A . 0.9900 ?
C23 H23B . 0.9899 ?
C241 C251 . 1.519(6) ?
C241 H24A . 0.9900 ?
C241 H24B . 0.9900 ?
C251 H25A . 0.9900 ?
C251 H25B . 0.9900 ?
C212 C222 . 1.535(14) ?
C212 H21C . 0.9900 ?
C212 H21D . 0.9900 ?
C222 H22C . 0.9900 ?
C222 H22D . 0.9900 ?
C242 C252 . 1.537(14) ?
C242 H24C . 0.9900 ?
C242 H24D . 0.9900 ?
C252 H25C . 0.9900 ?
C252 H25D . 0.9900 ?
P1 F11 . 1.526(4) ?
P1 F12 . 1.544(5) ?
P1 F15 . 1.569(4) ?
P1 F14 . 1.570(4) ?
P1 F16 . 1.575(4) ?
P1 F13 . 1.595(5) ?

loop_
_geom_torsion_atom_site_label_1
_geom_torsion_atom_site_label_2
_geom_torsion_atom_site_label_3
_geom_torsion_atom_site_label_4
_geom_torsion_site_symmetry_1
_geom_torsion_site_symmetry_4
_geom_torsion
O1 Cu1 O1 Cu1 3_666 3_666 0.0
N4 Cu1 O1 Cu1 . 3_666 175.09(14)
N3 Cu1 O1 Cu1 . 3_666 -47.6(6)
O1 Cu1 N3 C11 3_666 . 22.5(3)
O1 Cu1 N3 C11 . . 68.4(7)
N4 Cu1 N3 C11 . . -154.5(3)
O1 Cu1 N3 C12 3_666 . -144.9(2)
O1 Cu1 N3 C12 . . -98.9(6)
N4 Cu1 N3 C12 . . 38.2(3)
O1 Cu1 N4 C15 3_666 . -9.1(7)
O1 Cu1 N4 C15 . . -29.4(3)
N3 Cu1 N4 C15 . . 158.3(3)
O1 Cu1 N4 C14 3_666 . 155.5(4)
O1 Cu1 N4 C14 . . 135.1(3)
N3 Cu1 N4 C14 . . -37.1(3)
C11 N1 C1 C2 . . 140.4(3)
C5 N1 C1 C2 . . -56.0(4)
N1 C1 C2 C3 . . 54.7(4)
C1 C2 C3 C4 . . -55.0(5)
C2 C3 C4 C5 . . 53.5(5)
C11 N1 C5 C4 . . -140.2(3)
C1 N1 C5 C4 . . 55.9(4)
C3 C4 C5 N1 . . -53.0(4)
C11 N2 C6 C7 . . 132.8(3)
C10 N2 C6 C7 . . -56.7(4)
N2 C6 C7 C8 . . 56.6(4)
C6 C7 C8 C9 . . -55.8(5)
C7 C8 C9 C10 . . 53.0(5)
C11 N2 C10 C9 . . -134.8(3)
C6 N2 C10 C9 . . 54.8(4)
C8 C9 C10 N2 . . -51.9(4)
C12 N3 C11 N1 . . -153.3(3)
Cu1 N3 C11 N1 . . 39.5(4)
C12 N3 C11 N2 . . 22.3(5)
Cu1 N3 C11 N2 . . -144.8(3)
C1 N1 C11 N3 . . 26.2(5)
C5 N1 C11 N3 . . -136.4(3)
C1 N1 C11 N2 . . -149.8(3)
C5 N1 C11 N2 . . 47.7(4)
C10 N2 C11 N3 . . 46.0(5)
C6 N2 C11 N3 . . -144.3(3)
C10 N2 C11 N1 . . -138.2(3)
C6 N2 C11 N1 . . 31.5(4)
C11 N3 C12 C13 . . 133.8(3)
Cu1 N3 C12 C13 . . -57.7(3)
N3 C12 C13 C14 . . 73.0(4)
C15 N4 C14 C13 . . -141.0(3)
Cu1 N4 C14 C13 . . 53.9(4)
C12 C13 C14 N4 . . -69.6(4)
C14 N4 C15 N6 . . 147.6(3)
Cu1 N4 C15 N6 . . -47.8(4)
C14 N4 C15 N5 . . -28.2(5)
Cu1 N4 C15 N5 . . 136.4(3)
C211 N6 C15 N4 . . -9.5(5)
C251 N6 C15 N4 . . 134.2(4)
C252 N6 C15 N4 . . 170.4(10)
C212 N6 C15 N4 . . -43.9(9)
C211 N6 C15 N5 . . 166.5(3)
C251 N6 C15 N5 . . -49.8(5)
C252 N6 C15 N5 . . -13.6(11)
C212 N6 C15 N5 . . 132.2(8)
C20 N5 C15 N4 . . 145.3(3)
C16 N5 C15 N4 . . -42.3(5)
C20 N5 C15 N6 . . -30.6(5)
C16 N5 C15 N6 . . 141.8(3)
C15 N5 C16 C17 . . 129.2(3)
C20 N5 C16 C17 . . -57.7(4)
N5 C16 C17 C18 . . 55.0(4)
C16 C17 C18 C19 . . -54.6(4)
C17 C18 C19 C20 . . 55.6(4)
C15 N5 C20 C19 . . -130.6(3)
C16 N5 C20 C19 . . 56.6(4)
C18 C19 C20 N5 . . -55.0(4)
C15 N6 C211 C221 . . -154.3(4)
C251 N6 C211 C221 . . 60.6(5)
C252 N6 C211 C221 . . 25.8(9)
C212 N6 C211 C221 . . -42.7(11)
N6 C211 C221 C23 . . -58.7(5)
C211 C221 C23 C242 . . 15.3(9)
C211 C221 C23 C241 . . 59.0(5)
C211 C221 C23 C222 . . -55.1(12)
C221 C23 C241 C251 . . -59.2(5)
C242 C23 C241 C251 . . 49.9(10)
C222 C23 C241 C251 . . -21.3(9)
C15 N6 C251 C241 . . 153.6(4)
C211 N6 C251 C241 . . -61.4(5)
C252 N6 C251 C241 . . 28.0(11)
C212 N6 C251 C241 . . -28.2(8)
C23 C241 C251 N6 . . 58.3(5)
C15 N6 C212 C222 . . 134.2(8)
C211 N6 C212 C222 . . 47.6(9)
C251 N6 C212 C222 . . -43.9(13)
C252 N6 C212 C222 . . -70.6(12)
N6 C212 C222 C23 . . 73.8(12)
C221 C23 C222 C212 . . 33.8(8)
C242 C23 C222 C212 . . -87.0(13)
C241 C23 C222 C212 . . -47.9(14)
C221 C23 C242 C252 . . 51.6(13)
C241 C23 C242 C252 . . -36.7(8)
C222 C23 C242 C252 . . 86.0(12)
C23 C242 C252 N6 . . -84.6(13)
C15 N6 C252 C242 . . -131.8(8)
C211 N6 C252 C242 . . 48.1(13)
C251 N6 C252 C242 . . -55.8(10)
C212 N6 C252 C242 . . 76.1(13)
